data_7151386
loop_
_publ_author_name
'Hibbs, David E.'
'Overgaard, Jacob'
'Piltz, Ross O.'

_publ_section_title
;
 X--N Charge density analysis of the hydrogen bonding motif in
 1-(2-hydroxy-5-nitrophenyl)ethanoneElectronic supplementary
 information (ESI) available: multipole population coefficients and
 pseudoatom parameterization. See
 http://www.rsc.org/suppdata/ob/b2/b211683a/
;
_journal_issue 7
_journal_name_full 'Organic &amp;  Biomolecular Chemistry'
_journal_page_first 1191
_journal_paper_doi 10.1039/b211683a
_journal_volume 1
_journal_year 2003
_chemical_formula_sum 'C8 H7 N O4'
_chemical_formula_weight 181.15
_chemical_name_common 1-(2-hydroxy-5-nitrophenyl)ethanone
_chemical_name_systematic
;
1-(2-hydroxy-5-nitrophenyl)ethanone
;
_space_group_IT_number 29
_symmetry_cell_setting orthorhombic
_symmetry_space_group_name_Hall 'P 2c -2ac'
_symmetry_space_group_name_H-M 'P c a 21'
_atom_sites_solution_hydrogens geom
_atom_sites_solution_primary direct
_atom_sites_solution_secondary difmap
_cell_angle_alpha 90.000
_cell_angle_beta 90.000
_cell_angle_gamma 90.000
_cell_formula_units_Z 4
_cell_length_a 15.1929(6)
_cell_length_b 7.2142(3)
_cell_length_c 7.2588(3)
_cell_measurement_reflns_used 2916
_cell_measurement_temperature 100(2)
_cell_measurement_theta_max 47.29
_cell_measurement_theta_min 4.66
_cell_volume 795.60(6)
_diffrn_ambient_temperature 100(2)
_diffrn_measured_fraction_theta_full 0.796
_diffrn_measured_fraction_theta_max 0.796
_diffrn_measurement_device_type 4-circle
_diffrn_radiation_probe neutron
_diffrn_radiation_source HIFAR
_diffrn_radiation_type Neutron
_diffrn_radiation_wavelength 1.235
_diffrn_reflns_av_R_equivalents 0.0561
_diffrn_reflns_av_sigmaI/netI 0.0384
_diffrn_reflns_limit_h_max 18
_diffrn_reflns_limit_h_min -18
_diffrn_reflns_limit_k_max 8
_diffrn_reflns_limit_k_min -8
_diffrn_reflns_limit_l_max 8
_diffrn_reflns_limit_l_min -1
_diffrn_reflns_number 2916
_diffrn_reflns_theta_full 47.29
_diffrn_reflns_theta_max 47.29
_diffrn_reflns_theta_min 4.66
_diffrn_standards_number 2
_exptl_absorpt_coefficient_mu 0.157
_exptl_absorpt_correction_T_max 0.98
_exptl_absorpt_correction_T_min 0.86
_exptl_absorpt_correction_type analytical
_exptl_crystal_colour yellow
_exptl_crystal_density_diffrn 1.512
_exptl_crystal_description block
_exptl_crystal_F_000 238
_exptl_crystal_size_max 4.0
_exptl_crystal_size_mid 2.5
_exptl_crystal_size_min 1.5
_refine_diff_density_max 0.333
_refine_diff_density_min -0.349
_refine_diff_density_rms 0.084
_refine_ls_abs_structure_details 'Flack H D (1983), Acta Cryst. A39, 876-881'
_refine_ls_abs_structure_Flack -10(10)
_refine_ls_extinction_coef 0.0507(19)
_refine_ls_extinction_expression Fc^*^=kFc[1+0.001xFc^2^\l^3^/sin(2\q)]^-1/4^
_refine_ls_extinction_method SHELXL
_refine_ls_goodness_of_fit_ref 1.180
_refine_ls_hydrogen_treatment mixed
_refine_ls_matrix_type full
_refine_ls_number_parameters 182
_refine_ls_number_reflns 671
_refine_ls_number_restraints 1
_refine_ls_restrained_S_all 1.179
_refine_ls_R_factor_all 0.0235
_refine_ls_R_factor_gt 0.0226
_refine_ls_shift/su_max 0.000
_refine_ls_shift/su_mean 0.000
_refine_ls_structure_factor_coef Fsqd
_refine_ls_weighting_details 'calc w=1/[\s^2^(Fo^2^)+(0.0313P)^2^+0.0799P] where P=(Fo^2^+2Fc^2^)/3'
_refine_ls_weighting_scheme calc
_refine_ls_wR_factor_gt 0.0548
_refine_ls_wR_factor_ref 0.0554
_reflns_number_gt 657
_reflns_number_total 671
_reflns_threshold_expression >2sigma(I)
_cod_data_source_file b211683a.txt
_cod_data_source_block flav1_neutron
_cod_original_sg_symbol_H-M 'P c a 2(1)'
_cod_database_code 7151386

loop_
_symmetry_equiv_pos_site_id
_symmetry_equiv_pos_as_xyz
1 +X,+Y,+Z
2 -X,-Y,1/2+Z
3 1/2-X,+Y,1/2+Z
4 1/2+X,-Y,+Z

loop_
_atom_site_label
_atom_site_type_symbol
_atom_site_fract_x
_atom_site_fract_y
_atom_site_fract_z
_atom_site_U_iso_or_equiv
_atom_site_adp_type
_atom_site_occupancy
_atom_site_symmetry_multiplicity
_atom_site_calc_flag
_atom_site_refinement_flags
_atom_site_disorder_assembly
_atom_site_disorder_group
C1 C 0.23392(12) 0.1649(2) 0.1434(3) 0.0087(4) Uani 1 1 d . . .
C2 C 0.32472(12) 0.1266(3) 0.1153(3) 0.0081(5) Uani 1 1 d . . .
C3 C 0.38670(13) 0.2604(3) 0.1649(3) 0.0088(5) Uani 1 1 d . . .
C4 C 0.35917(13) 0.4251(3) 0.2423(3) 0.0087(5) Uani 1 1 d . . .
C5 C 0.26963(13) 0.4670(3) 0.2672(3) 0.0104(5) Uani 1 1 d . . .
C6 C 0.20764(12) 0.3368(3) 0.2158(3) 0.0104(5) Uani 1 1 d . . .
C7 C 0.35171(14) -0.0511(3) 0.0323(3) 0.0108(5) Uani 1 1 d . . .
C8 C 0.44686(15) -0.0864(3) -0.0122(4) 0.0148(6) Uani 1 1 d . . .
N1 N 0.42463(10) 0.55989(19) 0.3015(3) 0.0133(4) Uani 1 1 d . . .
O1 O 0.17083(17) 0.0450(4) 0.1000(4) 0.0135(6) Uani 1 1 d . . .
O2 O 0.29557(17) -0.1699(3) -0.0022(4) 0.0164(7) Uani 1 1 d . . .
O3 O 0.40031(16) 0.7012(3) 0.3814(4) 0.0179(6) Uani 1 1 d . . .
O4 O 0.50242(18) 0.5257(4) 0.2711(5) 0.0219(7) Uani 1 1 d . . .
H1 H 0.2000(3) -0.0694(7) 0.0519(8) 0.0257(11) Uani 1 1 d . . .
H3 H 0.4572(3) 0.2370(6) 0.1434(8) 0.0228(10) Uani 1 1 d . . .
H5 H 0.2495(3) 0.5988(6) 0.3268(8) 0.0275(11) Uani 1 1 d . . .
H6 H 0.1382(3) 0.3639(7) 0.2347(8) 0.0270(12) Uani 1 1 d . . .
H8A H 0.4526(3) -0.2181(7) -0.0831(9) 0.0416(14) Uani 1 1 d . . .
H8B H 0.4856(3) -0.0934(8) 0.1124(9) 0.0400(14) Uani 1 1 d . . .
H8C H 0.4740(3) 0.0244(7) -0.0959(10) 0.0420(15) Uani 1 1 d . . .

loop_
_atom_site_aniso_label
_atom_site_aniso_U_11
_atom_site_aniso_U_22
_atom_site_aniso_U_33
_atom_site_aniso_U_23
_atom_site_aniso_U_13
_atom_site_aniso_U_12
C1 0.0054(10) 0.0098(9) 0.0108(10) 0.0011(9) -0.0001(9) -0.0005(7)
C2 0.0062(10) 0.0062(10) 0.0118(12) -0.0006(10) -0.0006(9) -0.0011(7)
C3 0.0054(11) 0.0080(10) 0.0131(12) 0.0002(9) -0.0010(9) 0.0007(8)
C4 0.0068(11) 0.0058(11) 0.0135(13) -0.0001(9) 0.0005(8) -0.0001(7)
C5 0.0086(11) 0.0099(11) 0.0126(11) -0.0004(10) 0.0022(9) 0.0004(8)
C6 0.0067(11) 0.0128(10) 0.0118(11) -0.0001(9) 0.0021(10) -0.0005(8)
C7 0.0107(11) 0.0101(11) 0.0116(10) -0.0005(9) -0.0012(10) -0.0003(8)
C8 0.0141(13) 0.0108(12) 0.0196(15) -0.0017(10) 0.0022(10) 0.0016(9)
N1 0.0104(8) 0.0100(7) 0.0194(8) 0.0004(7) 0.0001(8) -0.0025(6)
O1 0.0074(13) 0.0145(14) 0.0186(15) 0.0007(14) -0.0024(12) -0.0044(10)
O2 0.0170(13) 0.0084(12) 0.0239(17) -0.0063(12) -0.0011(11) -0.0035(9)
O3 0.0173(14) 0.0104(11) 0.0260(15) -0.0082(13) -0.0001(12) 0.0004(11)
O4 0.0107(13) 0.0150(14) 0.0400(19) -0.0048(14) 0.0002(13) -0.0048(10)
H1 0.020(2) 0.024(2) 0.033(3) -0.011(2) 0.001(2) -0.001(2)
H3 0.009(2) 0.022(2) 0.037(3) -0.002(2) 0.006(2) 0.0007(15)
H5 0.022(2) 0.020(2) 0.040(3) -0.009(2) 0.000(3) 0.004(2)
H6 0.011(2) 0.033(3) 0.036(3) -0.002(3) 0.006(2) 0.0032(18)
H8A 0.042(3) 0.025(2) 0.057(4) -0.021(3) 0.010(3) 0.006(2)
H8B 0.028(3) 0.058(4) 0.034(4) -0.005(3) -0.006(3) 0.006(2)
H8C 0.035(3) 0.033(3) 0.058(4) 0.011(3) 0.024(3) -0.003(2)

loop_
_atom_type_symbol
_atom_type_description
_atom_type_scat_dispersion_real
_atom_type_scat_dispersion_imag
_atom_type_scat_source
C C 0.0000 0.0000 'International Tables Vol C Tables 4.2.6.8 and 6.1.1.4'
H H 0.0000 0.0000 'International Tables Vol C Tables 4.2.6.8 and 6.1.1.4'
N N 0.0000 0.0000 'International Tables Vol C Tables 4.2.6.8 and 6.1.1.4'
O O 0.0000 0.0000 'International Tables Vol C Tables 4.2.6.8 and 6.1.1.4'

loop_
_geom_angle_atom_site_label_1
_geom_angle_atom_site_label_2
_geom_angle_atom_site_label_3
_geom_angle
_geom_angle_site_symmetry_1
_geom_angle_site_symmetry_3
_geom_angle_publ_flag
O1 C1 C6 117.3(2) . . ?
O1 C1 C2 122.6(2) . . ?
C6 C1 C2 120.08(17) . . ?
C3 C2 C1 118.89(18) . . ?
C3 C2 C7 121.27(17) . . ?
C1 C2 C7 119.83(17) . . ?
C4 C3 C2 119.75(19) . . ?
C3 C4 C5 122.09(19) . . ?
C3 C4 N1 119.24(17) . . ?
C5 C4 N1 118.67(18) . . ?
C6 C5 C4 118.63(19) . . ?
C5 C6 C1 120.49(18) . . ?
O2 C7 C2 119.6(2) . . ?
O2 C7 C8 120.2(2) . . ?
C2 C7 C8 120.16(18) . . ?
O4 N1 O3 122.7(2) . . ?
O4 N1 C4 118.06(19) . . ?
O3 N1 C4 119.19(18) . . ?

loop_
_geom_bond_atom_site_label_1
_geom_bond_atom_site_label_2
_geom_bond_distance
_geom_bond_site_symmetry_2
_geom_bond_publ_flag
C1 O1 1.329(3) . ?
C1 C6 1.405(3) . ?
C1 C2 1.422(3) . ?
C2 C3 1.396(3) . ?
C2 C7 1.475(3) . ?
C3 C4 1.379(3) . ?
C4 C5 1.405(3) . ?
C4 N1 1.456(3) . ?
C5 C6 1.381(3) . ?
C7 O2 1.235(3) . ?
C7 C8 1.503(3) . ?
N1 O4 1.227(3) . ?
N1 O3 1.230(3) . ?

loop_
_geom_torsion_atom_site_label_1
_geom_torsion_atom_site_label_2
_geom_torsion_atom_site_label_3
_geom_torsion_atom_site_label_4
_geom_torsion
_geom_torsion_site_symmetry_1
_geom_torsion_site_symmetry_2
_geom_torsion_site_symmetry_3
_geom_torsion_site_symmetry_4
_geom_torsion_publ_flag
O1 C1 C2 C3 -180.0(2) . . . . ?
C6 C1 C2 C3 1.5(3) . . . . ?
O1 C1 C2 C7 1.0(4) . . . . ?
C6 C1 C2 C7 -177.5(2) . . . . ?
C1 C2 C3 C4 1.0(3) . . . . ?
C7 C2 C3 C4 -180.0(2) . . . . ?
C2 C3 C4 C5 -2.5(3) . . . . ?
C2 C3 C4 N1 177.1(2) . . . . ?
C3 C4 C5 C6 1.4(3) . . . . ?
N1 C4 C5 C6 -178.2(2) . . . . ?
C4 C5 C6 C1 1.2(3) . . . . ?
O1 C1 C6 C5 178.8(2) . . . . ?
C2 C1 C6 C5 -2.6(3) . . . . ?
C3 C2 C7 O2 176.7(3) . . . . ?
C1 C2 C7 O2 -4.3(4) . . . . ?
C3 C2 C7 C8 -4.0(4) . . . . ?
C1 C2 C7 C8 174.9(2) . . . . ?
C3 C4 N1 O4 3.8(3) . . . . ?
C5 C4 N1 O4 -176.6(2) . . . . ?
C3 C4 N1 O3 -175.3(2) . . . . ?
C5 C4 N1 O3 4.3(3) . . . . ?

loop_
_cod_related_entry_id
_cod_related_entry_database
_cod_related_entry_code
1 ChemSpider 217196
